data_4326795
loop_
_publ_author_name
'Takashi Shimada'
'Atsushi Okazawa'
'Norimichi Kojima'
'Shunsuke Yoshii'
'Hiroyuki Nojiri'
'Takayuki Ishida'

_publ_contact_author_address
;
    Department of Engineering Science, The University of 
   Electro-Communications, Chofu, Tokyo 182-8585, Japan
;
_publ_contact_author_email ' ishi@pc.uec.ac.jp '
_publ_contact_author_fax ' +81-42-443-5501 '
_publ_contact_author_name ' Takayuki Ishida '
_publ_contact_author_phone ' +81-42-443-5490 '
_publ_section_title
;
 Ferromagnetic Exchange Couplings Showing a Chemical Trend in Cu-Ln-Cu
 Complexes (Ln = Gd, Tb, Dy, Ho, Er)
;
_journal_name_full 'Inorganic Chemistry'
_journal_page_first 10555
_journal_page_last 10557
_journal_paper_doi 10.1021/ic201944s
_journal_volume 50
_journal_year 2011
_chemical_formula_moiety 'C28 H30 Cu2 Ho N4 O16, C H4 O, N O3'
_chemical_formula_sum 'C29 H34 Cu2 Ho N5 O20'
_chemical_formula_weight 1064.64
_space_group_IT_number 2
_symmetry_cell_setting triclinic
_symmetry_Int_Tables_number 2
_symmetry_space_group_name_Hall '-P 1'
_symmetry_space_group_name_H-M 'P -1'
_atom_sites_solution_hydrogens geom
_atom_sites_solution_primary direct
_atom_sites_solution_secondary difmap
_cell_angle_alpha 94.829(4)
_cell_angle_beta 102.855(4)
_cell_angle_gamma 101.825(4)
_cell_formula_units_Z 2
_cell_length_a 9.6464(16)
_cell_length_b 13.697(3)
_cell_length_c 13.994(3)
_cell_measurement_reflns_used 7931
_cell_measurement_temperature 100
_cell_measurement_theta_max 27.48
_cell_measurement_theta_min 3.00
_cell_volume 1748.0(6)
_computing_cell_refinement CrystalClear
_computing_data_collection 'CrystalClear (Rigaku Corp., 2000)'
_computing_data_reduction CrystalClear
_computing_molecular_graphics 'CrystalStructure 4.0'
_computing_publication_material 'CrystalStructure 4.0 (Rigaku, 2010)'
_computing_structure_refinement 'CRYSTALS (Carruthers, et al., 1999)'
_computing_structure_solution 'Superflip (Palatinus, et al., 2007)'
_diffrn_ambient_temperature 100
_diffrn_detector_area_resol_mean 14.629
_diffrn_measured_fraction_theta_full 0.991
_diffrn_measured_fraction_theta_max 0.991
_diffrn_measurement_device_type 'Rigaku Saturn70'
_diffrn_measurement_method \w
_diffrn_radiation_type 'Mo K\a'
_diffrn_radiation_wavelength 0.71073
_diffrn_reflns_av_R_equivalents 0.0633
_diffrn_reflns_limit_h_max 12
_diffrn_reflns_limit_h_min -12
_diffrn_reflns_limit_k_max 17
_diffrn_reflns_limit_k_min -17
_diffrn_reflns_limit_l_max 18
_diffrn_reflns_limit_l_min -18
_diffrn_reflns_number 29778
_diffrn_reflns_theta_full 27.48
_diffrn_reflns_theta_max 27.48
_diffrn_standards_number 0
_exptl_absorpt_coefficient_mu 3.546
_exptl_absorpt_correction_T_max 0.868
_exptl_absorpt_correction_T_min 0.616
_exptl_absorpt_correction_type numerical
_exptl_absorpt_process_details 'NUMABS (Rigaku, 1999)'
_exptl_crystal_colour green
_exptl_crystal_density_diffrn 2.023
_exptl_crystal_description platelet
_exptl_crystal_F_000 1056.00
_exptl_crystal_size_max 0.300
_exptl_crystal_size_mid 0.200
_exptl_crystal_size_min 0.040
_refine_diff_density_max 3.250
_refine_diff_density_min -2.890
_refine_ls_extinction_coef 29(6)
_refine_ls_extinction_method 'Larson (1970) Crystallographic Computing eq. 22'
_refine_ls_goodness_of_fit_ref 1.450
_refine_ls_hydrogen_treatment constr
_refine_ls_number_parameters 549
_refine_ls_number_reflns 7962
_refine_ls_R_factor_gt 0.0664
_refine_ls_shift/su_max 0.006
_refine_ls_structure_factor_coef Fsqd
_refine_ls_weighting_details 'w = 1/[0.0020Fo^2^ + 1.0000\s(Fo^2^)]/(4Fo^2^)'
_refine_ls_weighting_scheme calc
_refine_ls_wR_factor_ref 0.1960
_reflns_number_gt 7653
_reflns_number_total 7962
_reflns_threshold_expression F^2^>2.0\s(F^2^)
_cod_data_source_file ic201944s_si_002_5.cif
_cod_data_source_block CuHoCu
_cod_original_cell_volume 1748.0(5)
_cod_database_code 4326795

loop_
_symmetry_equiv_pos_site_id
_symmetry_equiv_pos_as_xyz
1 +X,+Y,+Z
2 -X,-Y,-Z

loop_
_atom_site_label
_atom_site_type_symbol
_atom_site_fract_x
_atom_site_fract_y
_atom_site_fract_z
_atom_site_U_iso_or_equiv
_atom_site_adp_type
_atom_site_occupancy
_atom_site_symmetry_multiplicity
_atom_site_calc_flag
_atom_site_refinement_flags
Ho1 Ho 0.75701(3) 0.75798(2) 0.00016(2) 0.01200(11) Uani 1.0 2 d .
Cu1 Cu 0.81533(8) 0.91655(6) 0.23370(6) 0.0130(2) Uani 1.0 2 d .
Cu2 Cu 0.70209(9) 0.60064(7) -0.23463(6) 0.0205(3) Uani 1.0 2 d .
O1 O 0.7201(5) 1.0123(4) 0.2862(4) 0.0199(12) Uani 1.0 2 d .
O2 O 0.6772(5) 0.8828(4) 0.1056(4) 0.0156(11) Uani 1.0 2 d .
O3 O 0.5968(5) 0.6725(4) -0.1619(4) 0.0159(12) Uani 1.0 2 d .
O4 O 0.5389(6) 0.5344(4) -0.3404(4) 0.0238(13) Uani 1.0 2 d .
O5 O 0.8080(7) 0.5211(5) -0.2949(4) 0.0488(19) Uani 1.0 2 d .
O6 O 0.8569(5) 0.6525(4) -0.1163(4) 0.0198(12) Uani 1.0 2 d .
O7 O 0.9062(5) 0.8243(4) 0.1710(4) 0.0154(12) Uani 1.0 2 d .
O8 O 0.9753(5) 0.9719(4) 0.3459(4) 0.0196(12) Uani 1.0 2 d .
O9 O 0.7442(5) 0.8941(4) -0.1009(4) 0.0240(13) Uani 1.0 2 d .
O10 O 0.9570(5) 0.8735(4) -0.0367(4) 0.0283(14) Uani 1.0 2 d .
O11 O 0.9312(6) 0.9754(5) -0.1459(5) 0.0453(18) Uani 1.0 2 d .
O12 O 0.7374(5) 0.5887(4) 0.0413(4) 0.0262(14) Uani 1.0 2 d .
O13 O 0.5875(6) 0.6677(4) 0.0838(4) 0.0274(14) Uani 1.0 2 d .
O14 O 0.5781(6) 0.5136(4) 0.1158(4) 0.0297(14) Uani 1.0 2 d .
O15 O 0.7541(7) 0.7258(8) -0.3266(7) 0.086(3) Uani 1.0 2 d .
O16 O 0.7028(7) 0.8024(4) 0.3138(5) 0.0370(17) Uani 1.0 2 d .
O17 O 0.4784(6) 0.8349(5) 0.3961(4) 0.0328(15) Uani 1.0 2 d .
O18 O 0.5785(7) 0.7529(6) 0.5041(5) 0.059(3) Uani 1.0 2 d .
O19 O 0.3487(7) 0.7496(5) 0.4792(5) 0.0467(19) Uani 1.0 2 d .
O20 O 0.031(2) 0.7752(14) 0.580(3) 0.430(15) Uani 1.0 2 d .
N1 N 0.4923(6) 0.7913(4) -0.0576(4) 0.0133(14) Uani 1.0 2 d .
N2 N 1.0169(6) 0.7116(4) 0.0631(5) 0.0137(14) Uani 1.0 2 d .
N3 N 0.8801(6) 0.9171(5) -0.0968(5) 0.0194(15) Uani 1.0 2 d .
N4 N 0.6320(6) 0.5858(4) 0.0822(5) 0.0178(14) Uani 1.0 2 d .
N5 N 0.4678(7) 0.7806(5) 0.4615(5) 0.0277(17) Uani 1.0 2 d .
C1 C 0.5164(8) 1.0674(6) 0.3187(6) 0.0260(19) Uani 1.0 2 d .
C2 C 0.5866(8) 1.0093(5) 0.2564(5) 0.0203(17) Uani 1.0 2 d .
C3 C 0.5001(8) 0.9513(5) 0.1651(6) 0.0188(17) Uani 1.0 2 d .
C4 C 0.5456(7) 0.8988(5) 0.0957(5) 0.0154(16) Uani 1.0 2 d .
C5 C 0.4445(7) 0.8542(5) -0.0008(5) 0.0121(15) Uani 1.0 2 d .
C6 C 0.3094(7) 0.8791(5) -0.0313(5) 0.0156(16) Uani 1.0 2 d .
C7 C 0.2212(7) 0.8360(5) -0.1244(5) 0.0184(16) Uani 1.0 2 d .
C8 C 0.2687(7) 0.7702(5) -0.1830(5) 0.0192(16) Uani 1.0 2 d .
C9 C 0.4048(7) 0.7500(5) -0.1461(5) 0.0127(15) Uani 1.0 2 d .
C10 C 0.4646(7) 0.6812(5) -0.2069(5) 0.0161(16) Uani 1.0 2 d .
C11 C 0.3853(8) 0.6342(6) -0.2984(6) 0.0230(18) Uani 1.0 2 d .
C12 C 0.4213(8) 0.5619(6) -0.3608(5) 0.0223(18) Uani 1.0 2 d .
C13 C 0.3148(8) 0.5162(6) -0.4576(5) 0.0257(19) Uani 1.0 2 d .
C14 C 0.9980(10) 0.4473(7) -0.3198(7) 0.037(3) Uani 1.0 2 d .
C15 C 0.9333(9) 0.5100(6) -0.2568(5) 0.027(2) Uani 1.0 2 d .
C16 C 1.0127(8) 0.5524(6) -0.1603(6) 0.0217(18) Uani 1.0 2 d .
C17 C 0.9739(8) 0.6176(5) -0.0969(5) 0.0187(17) Uani 1.0 2 d .
C18 C 1.0679(7) 0.6525(5) 0.0050(5) 0.0144(16) Uani 1.0 2 d .
C19 C 1.2005(7) 0.6259(5) 0.0372(6) 0.0197(17) Uani 1.0 2 d .
C20 C 1.2801(8) 0.6595(6) 0.1324(5) 0.0233(18) Uani 1.0 2 d .
C21 C 1.2292(8) 0.7210(6) 0.1944(6) 0.0244(19) Uani 1.0 2 d .
C22 C 1.0992(7) 0.7460(5) 0.1558(5) 0.0157(16) Uani 1.0 2 d .
C23 C 1.0368(7) 0.8150(5) 0.2146(5) 0.0167(16) Uani 1.0 2 d .
C24 C 1.1205(7) 0.8621(6) 0.3053(5) 0.0189(17) Uani 1.0 2 d .
C25 C 1.0911(7) 0.9390(6) 0.3665(5) 0.0203(17) Uani 1.0 2 d .
C26 C 1.1989(9) 0.9866(7) 0.4619(6) 0.033(2) Uani 1.0 2 d .
C27 C 0.832(3) 0.7918(17) -0.3130(15) 0.186(11) Uani 1.0 2 d .
C28 C 0.7116(11) 0.7038(7) 0.3201(7) 0.044(3) Uani 1.0 2 d .
C29 C 0.0226(14) 0.6774(15) 0.5903(11) 0.159(7) Uani 1.0 2 d .
H1 H 0.5635 1.1371 0.3251 0.0300 Uiso 1.0 2 calc R
H2 H 0.4148 1.0574 0.2868 0.0298 Uiso 1.0 2 calc R
H3 H 0.5266 1.0466 0.3830 0.0300 Uiso 1.0 2 calc R
H4 H 0.4013 0.9508 0.1504 0.0238 Uiso 1.0 2 calc R
H5 H 0.2803 0.9229 0.0100 0.0195 Uiso 1.0 2 calc R
H6 H 0.1324 0.8529 -0.1472 0.0208 Uiso 1.0 2 calc R
H7 H 0.2097 0.7398 -0.2446 0.0204 Uiso 1.0 2 calc R
H8 H 0.2967 0.6512 -0.3215 0.0270 Uiso 1.0 2 calc R
H9 H 0.2870 0.4449 -0.4587 0.0295 Uiso 1.0 2 calc R
H10 H 0.2298 0.5433 -0.4651 0.0295 Uiso 1.0 2 calc R
H11 H 0.3597 0.5308 -0.5108 0.0295 Uiso 1.0 2 calc R
H12 H 1.0002 0.4735 -0.3808 0.0474 Uiso 1.0 2 calc R
H13 H 1.0954 0.4467 -0.2850 0.0475 Uiso 1.0 2 calc R
H14 H 0.9383 0.3802 -0.3332 0.0474 Uiso 1.0 2 calc R
H15 H 1.1047 0.5396 -0.1396 0.0266 Uiso 1.0 2 calc R
H16 H 1.2334 0.5860 -0.0053 0.0240 Uiso 1.0 2 calc R
H17 H 1.3694 0.6435 0.1556 0.0280 Uiso 1.0 2 calc R
H18 H 1.2825 0.7444 0.2591 0.0293 Uiso 1.0 2 calc R
H19 H 1.2069 0.8426 0.3290 0.0228 Uiso 1.0 2 calc R
H20 H 1.1541 0.9745 0.5155 0.0371 Uiso 1.0 2 calc R
H21 H 1.2815 0.9570 0.4695 0.0371 Uiso 1.0 2 calc R
H22 H 1.2305 1.0576 0.4621 0.0370 Uiso 1.0 2 calc R
H23 H 0.8186 0.8267 -0.3698 0.1909 Uiso 1.0 2 calc R
H24 H 0.8261 0.8341 -0.2563 0.1909 Uiso 1.0 2 calc R
H25 H 0.9257 0.7755 -0.3009 0.1909 Uiso 1.0 2 calc R
H26 H 0.8097 0.7072 0.3563 0.0507 Uiso 1.0 2 calc R
H27 H 0.6446 0.6721 0.3555 0.0506 Uiso 1.0 2 calc R
H28 H 0.6927 0.6654 0.2563 0.0506 Uiso 1.0 2 calc R
H29 H 0.7302 0.7044 -0.3941 0.0980 Uiso 1.0 2 calc R
H30 H 0.6308 0.8213 0.3401 0.0496 Uiso 1.0 2 calc R
H31 H 0.1091 0.6710 0.6366 0.1771 Uiso 1.0 2 calc R
H32 H -0.0612 0.6543 0.6156 0.1771 Uiso 1.0 2 calc R
H33 H 0.0123 0.6375 0.5283 0.1771 Uiso 1.0 2 calc R
H34 H 0.0296 0.8365 0.6170 0.4489 Uiso 1.0 2 calc R

loop_
_atom_site_aniso_label
_atom_site_aniso_U_11
_atom_site_aniso_U_22
_atom_site_aniso_U_33
_atom_site_aniso_U_12
_atom_site_aniso_U_13
_atom_site_aniso_U_23
Ho1 0.0110(2) 0.0127(3) 0.0123(3) 0.00353(13) 0.00231(14) 0.00141(13)
Cu1 0.0114(4) 0.0147(4) 0.0121(4) 0.0052(3) 0.0001(3) -0.0013(3)
Cu2 0.0201(5) 0.0304(5) 0.0115(4) 0.0144(4) -0.0004(4) -0.0047(4)
O1 0.017(3) 0.023(3) 0.020(3) 0.0101(19) -0.0001(19) 0.0008(19)
O2 0.011(2) 0.019(3) 0.018(3) 0.0082(18) 0.0014(18) 0.0037(18)
O3 0.018(3) 0.012(3) 0.019(3) 0.0040(18) 0.0084(19) -0.0005(18)
O4 0.020(3) 0.030(3) 0.016(3) 0.007(2) -0.004(2) -0.008(2)
O5 0.043(4) 0.080(5) 0.023(3) 0.044(4) -0.010(3) -0.022(3)
O6 0.015(3) 0.029(3) 0.014(3) 0.0086(19) -0.0010(18) -0.0017(19)
O7 0.011(2) 0.018(3) 0.020(3) 0.0072(17) 0.0059(19) 0.0029(19)
O8 0.012(3) 0.026(3) 0.020(3) 0.0083(19) 0.0014(19) -0.001(2)
O9 0.019(3) 0.017(3) 0.035(3) 0.0035(19) 0.001(3) 0.010(2)
O10 0.015(3) 0.031(3) 0.044(4) 0.009(2) 0.007(3) 0.018(3)
O11 0.029(3) 0.041(4) 0.073(5) 0.004(3) 0.017(3) 0.038(4)
O12 0.025(3) 0.014(3) 0.048(4) 0.0094(19) 0.020(3) 0.009(3)
O13 0.032(3) 0.022(3) 0.036(3) 0.011(2) 0.019(3) 0.008(3)
O14 0.030(3) 0.019(3) 0.040(3) 0.001(2) 0.009(3) 0.016(3)
O15 0.022(4) 0.133(9) 0.090(7) -0.017(5) -0.004(4) 0.082(7)
O16 0.044(4) 0.027(3) 0.053(4) 0.011(3) 0.034(3) 0.011(3)
O17 0.028(3) 0.039(4) 0.028(3) 0.006(3) 0.004(3) 0.005(3)
O18 0.039(4) 0.088(6) 0.055(4) 0.034(4) -0.005(3) 0.030(4)
O19 0.056(4) 0.040(4) 0.049(4) 0.000(3) 0.030(3) 0.007(3)
O20 0.188(17) 0.23(2) 0.80(6) -0.038(15) -0.06(3) 0.40(3)
N1 0.014(3) 0.013(3) 0.013(3) -0.001(2) 0.007(3) 0.004(2)
N2 0.013(3) 0.013(3) 0.015(3) 0.005(2) 0.001(3) 0.002(3)
N3 0.015(3) 0.015(3) 0.029(4) 0.004(3) 0.008(3) 0.001(3)
N4 0.017(3) 0.016(3) 0.021(3) 0.006(3) 0.003(3) 0.002(3)
N5 0.028(4) 0.026(4) 0.026(4) 0.005(3) 0.001(3) 0.003(3)
C1 0.022(4) 0.028(4) 0.025(4) 0.017(3) -0.006(3) -0.010(3)
C2 0.028(4) 0.018(4) 0.013(3) 0.006(3) -0.002(3) 0.003(3)
C3 0.020(4) 0.018(4) 0.021(4) 0.009(3) 0.007(3) 0.002(3)
C4 0.005(3) 0.014(3) 0.023(4) 0.001(3) -0.003(3) 0.003(3)
C5 0.016(3) 0.011(3) 0.009(3) 0.003(3) 0.003(3) 0.004(3)
C6 0.011(3) 0.011(3) 0.027(4) 0.005(3) 0.006(3) 0.004(3)
C7 0.008(3) 0.027(4) 0.018(4) 0.005(3) -0.002(3) -0.001(3)
C8 0.010(3) 0.023(4) 0.018(4) -0.001(3) -0.004(3) -0.002(3)
C9 0.018(3) 0.015(3) 0.004(3) 0.003(3) 0.003(3) -0.001(3)
C10 0.011(3) 0.017(4) 0.020(4) 0.003(3) 0.002(3) 0.004(3)
C11 0.019(4) 0.032(4) 0.017(4) 0.009(3) -0.001(3) 0.001(3)
C12 0.021(4) 0.026(4) 0.018(4) 0.002(3) 0.004(3) -0.001(3)
C13 0.030(4) 0.025(4) 0.018(4) 0.007(3) 0.001(3) -0.006(3)
C14 0.040(5) 0.050(6) 0.029(5) 0.031(5) 0.007(4) -0.005(4)
C15 0.029(4) 0.037(5) 0.016(4) 0.019(4) -0.002(3) 0.001(3)
C16 0.021(4) 0.026(4) 0.020(4) 0.014(3) 0.001(3) 0.002(3)
C17 0.019(4) 0.015(4) 0.023(4) 0.004(3) 0.006(3) 0.005(3)
C18 0.012(3) 0.015(3) 0.020(4) 0.007(3) 0.006(3) 0.004(3)
C19 0.016(4) 0.019(4) 0.026(4) 0.008(3) 0.004(3) 0.002(3)
C20 0.016(4) 0.032(4) 0.022(4) 0.013(3) -0.004(3) 0.007(3)
C21 0.017(4) 0.033(4) 0.023(4) 0.009(3) 0.001(3) 0.007(3)
C22 0.016(3) 0.011(3) 0.021(4) 0.002(3) 0.006(3) 0.003(3)
C23 0.010(3) 0.019(4) 0.021(4) -0.001(3) 0.005(3) 0.007(3)
C24 0.011(3) 0.032(4) 0.015(4) 0.012(3) -0.001(3) -0.002(3)
C25 0.013(3) 0.033(4) 0.011(3) 0.001(3) 0.001(3) -0.003(3)
C26 0.026(4) 0.049(5) 0.018(4) 0.012(4) -0.002(3) -0.015(4)
C27 0.134(19) 0.20(3) 0.144(18) -0.025(17) -0.083(15) 0.044(17)
C28 0.045(6) 0.038(5) 0.044(6) 0.002(4) -0.002(5) 0.026(5)
C29 0.057(8) 0.27(2) 0.117(12) 0.115(12) -0.060(8) -0.140(13)

loop_
_atom_type_symbol
_atom_type_description
_atom_type_scat_dispersion_real
_atom_type_scat_dispersion_imag
_atom_type_scat_source
C C 0.003 0.002
;
International Tables for Crystallography
(1992, Vol. C, Tables 4.2.6.8 and 6.1.1.4)
;
H H 0.000 0.000
;
International Tables for Crystallography
(1992, Vol. C, Table 6.1.1.4)
;
Cu Cu 0.320 1.265
;
International Tables for Crystallography
(1992, Vol. C, Tables 4.2.6.8 and 6.1.1.4)
;
Ho Ho -0.218 4.678
;
International Tables for Crystallography
(1992, Vol. C, Tables 4.2.6.8 and 6.1.1.4)
;
N N 0.006 0.003
;
International Tables for Crystallography
(1992, Vol. C, Tables 4.2.6.8 and 6.1.1.4)
;
O O 0.011 0.006
;
International Tables for Crystallography
(1992, Vol. C, Tables 4.2.6.8 and 6.1.1.4)
;

loop_
_geom_angle_atom_site_label_1
_geom_angle_atom_site_label_2
_geom_angle_atom_site_label_3
_geom_angle
_geom_angle_publ_flag
O2 Ho1 O3 121.01(15) yes
O2 Ho1 O6 171.90(15) yes
O2 Ho1 O7 60.33(15) yes
O2 Ho1 O9 77.73(17) yes
O2 Ho1 O10 97.70(16) yes
O2 Ho1 O12 118.56(17) yes
O2 Ho1 O13 71.06(16) yes
O2 Ho1 N1 60.43(15) yes
O2 Ho1 N2 120.37(15) yes
O3 Ho1 O6 60.12(15) yes
O3 Ho1 O7 172.87(15) yes
O3 Ho1 O9 76.20(15) yes
O3 Ho1 O10 106.05(16) yes
O3 Ho1 O12 83.88(15) yes
O3 Ho1 O13 90.05(16) yes
O3 Ho1 N1 60.67(17) yes
O3 Ho1 N2 118.61(17) yes
O6 Ho1 O7 119.69(15) yes
O6 Ho1 O9 95.25(17) yes
O6 Ho1 O10 74.62(16) yes
O6 Ho1 O12 69.23(18) yes
O6 Ho1 O13 116.99(16) yes
O6 Ho1 N1 120.52(15) yes
O6 Ho1 N2 59.35(16) yes
O7 Ho1 O9 110.67(15) yes
O7 Ho1 O10 80.25(16) yes
O7 Ho1 O12 89.46(16) yes
O7 Ho1 O13 83.85(15) yes
O7 Ho1 N1 119.74(17) yes
O7 Ho1 N2 60.39(17) yes
O9 Ho1 O10 52.24(17) yes
O9 Ho1 O12 159.21(16) yes
O9 Ho1 O13 132.44(18) yes
O9 Ho1 N1 65.74(17) yes
O9 Ho1 N2 118.35(17) yes
O10 Ho1 O12 130.66(18) yes
O10 Ho1 O13 163.70(16) yes
O10 Ho1 N1 117.62(18) yes
O10 Ho1 N2 66.54(18) yes
O12 Ho1 O13 52.25(19) yes
O12 Ho1 N1 109.40(16) yes
O12 Ho1 N2 66.50(16) yes
O13 Ho1 N1 67.83(18) yes
O13 Ho1 N2 108.29(18) yes
N1 Ho1 N2 175.82(17) yes
O1 Cu1 O2 95.4(2) yes
O1 Cu1 O7 175.4(2) yes
O1 Cu1 O8 85.2(2) yes
O1 Cu1 O16 88.1(3) yes
O2 Cu1 O7 80.90(19) yes
O2 Cu1 O8 167.1(2) yes
O2 Cu1 O16 98.79(19) yes
O7 Cu1 O8 97.8(2) yes
O7 Cu1 O16 95.1(3) yes
O8 Cu1 O16 94.1(2) yes
O3 Cu2 O4 97.0(2) yes
O3 Cu2 O5 173.8(3) yes
O3 Cu2 O6 81.5(2) yes
O3 Cu2 O15 94.2(3) yes
O4 Cu2 O5 85.2(3) yes
O4 Cu2 O6 171.5(3) yes
O4 Cu2 O15 89.5(3) yes
O5 Cu2 O6 95.5(3) yes
O5 Cu2 O15 91.7(4) yes
O6 Cu2 O15 98.9(3) yes
Cu1 O1 C2 123.4(4) yes
Ho1 O2 Cu1 108.9(2) yes
Ho1 O2 C4 127.6(4) yes
Cu1 O2 C4 119.7(5) yes
Ho1 O3 Cu2 110.7(2) yes
Ho1 O3 C10 129.5(5) yes
Cu2 O3 C10 119.1(4) yes
Cu2 O4 C12 123.9(5) yes
Cu2 O5 C15 125.8(5) yes
Ho1 O6 Cu2 107.6(2) yes
Ho1 O6 C17 128.9(4) yes
Cu2 O6 C17 121.8(5) yes
Ho1 O7 Cu1 109.9(2) yes
Ho1 O7 C23 129.6(5) yes
Cu1 O7 C23 119.9(4) yes
Cu1 O8 C25 123.8(5) yes
Ho1 O9 N3 95.4(4) yes
Ho1 O10 N3 96.9(4) yes
Ho1 O12 N4 97.4(4) yes
Ho1 O13 N4 97.1(4) yes
Cu2 O15 C27 133.2(14) yes
Cu1 O16 C28 129.9(7) yes
Ho1 N1 C5 120.9(4) yes
Ho1 N1 C9 121.2(5) yes
C5 N1 C9 117.8(6) yes
Ho1 N2 C18 121.6(4) yes
Ho1 N2 C22 120.7(5) yes
C18 N2 C22 117.7(6) yes
O9 N3 O10 114.7(6) yes
O9 N3 O11 122.6(6) yes
O10 N3 O11 122.8(6) yes
O12 N4 O13 113.2(6) yes
O12 N4 O14 123.8(7) yes
O13 N4 O14 123.0(7) yes
O17 N5 O18 118.5(7) yes
O17 N5 O19 120.3(7) yes
O18 N5 O19 121.1(7) yes
O1 C2 C1 118.7(6) yes
O1 C2 C3 121.9(7) yes
C1 C2 C3 119.3(7) yes
C2 C3 C4 128.0(7) yes
O2 C4 C3 125.5(6) yes
O2 C4 C5 113.9(6) yes
C3 C4 C5 120.6(6) yes
N1 C5 C4 115.8(6) yes
N1 C5 C6 122.8(5) yes
C4 C5 C6 121.4(6) yes
C5 C6 C7 118.2(7) yes
C6 C7 C8 119.5(6) yes
C7 C8 C9 118.1(6) yes
N1 C9 C8 123.6(7) yes
N1 C9 C10 115.5(6) yes
C8 C9 C10 120.8(5) yes
O3 C10 C9 113.0(5) yes
O3 C10 C11 126.1(7) yes
C9 C10 C11 120.9(7) yes
C10 C11 C12 127.6(7) yes
O4 C12 C11 123.3(6) yes
O4 C12 C13 117.7(7) yes
C11 C12 C13 119.0(7) yes
O5 C15 C14 116.5(7) yes
O5 C15 C16 123.7(8) yes
C14 C15 C16 119.8(7) yes
C15 C16 C17 126.7(8) yes
O6 C17 C16 125.7(6) yes
O6 C17 C18 114.3(6) yes
C16 C17 C18 120.0(7) yes
N2 C18 C17 115.6(6) yes
N2 C18 C19 122.3(6) yes
C17 C18 C19 122.1(7) yes
C18 C19 C20 118.9(7) yes
C19 C20 C21 119.9(7) yes
C20 C21 C22 117.5(6) yes
N2 C22 C21 123.7(7) yes
N2 C22 C23 114.3(6) yes
C21 C22 C23 122.0(6) yes
O7 C23 C22 114.8(5) yes
O7 C23 C24 127.0(7) yes
C22 C23 C24 118.2(6) yes
C23 C24 C25 127.2(7) yes
O8 C25 C24 123.7(6) yes
O8 C25 C26 116.0(7) yes
C24 C25 C26 120.3(7) yes
Cu2 O15 H29 113.944 no
C27 O15 H29 107.574 no
Cu1 O16 H30 115.150 no
C28 O16 H30 114.396 no
C29 O20 H34 139.410 no
C2 C1 H1 107.920 no
C2 C1 H2 109.205 no
C2 C1 H3 111.115 no
H1 C1 H2 109.643 no
H1 C1 H3 109.329 no
H2 C1 H3 109.602 no
C2 C3 H4 116.125 no
C4 C3 H4 115.892 no
C5 C6 H5 120.144 no
C7 C6 H5 121.635 no
C6 C7 H6 119.962 no
C8 C7 H6 120.554 no
C7 C8 H7 120.159 no
C9 C8 H7 121.763 no
C10 C11 H8 115.779 no
C12 C11 H8 116.632 no
C12 C13 H9 109.141 no
C12 C13 H10 110.025 no
C12 C13 H11 109.576 no
H9 C13 H10 109.234 no
H9 C13 H11 109.553 no
H10 C13 H11 109.297 no
C15 C14 H12 110.584 no
C15 C14 H13 109.688 no
C15 C14 H14 107.990 no
H12 C14 H13 109.558 no
H12 C14 H14 109.327 no
H13 C14 H14 109.671 no
C15 C16 H15 116.535 no
C17 C16 H15 116.485 no
C18 C19 H16 120.099 no
C20 C19 H16 121.035 no
C19 C20 H17 120.602 no
C21 C20 H17 119.487 no
C20 C21 H18 120.552 no
C22 C21 H18 121.992 no
C23 C24 H19 116.737 no
C25 C24 H19 116.101 no
C25 C26 H20 109.113 no
C25 C26 H21 108.919 no
C25 C26 H22 110.701 no
H20 C26 H21 109.302 no
H20 C26 H22 109.540 no
H21 C26 H22 109.243 no
O15 C27 H23 109.444 no
O15 C27 H24 111.318 no
O15 C27 H25 107.718 no
H23 C27 H24 109.443 no
H23 C27 H25 109.438 no
H24 C27 H25 109.447 no
O16 C28 H26 105.447 no
O16 C28 H27 110.714 no
O16 C28 H28 112.147 no
H26 C28 H27 109.447 no
H26 C28 H28 109.755 no
H27 C28 H28 109.251 no
O20 C29 H31 109.581 no
O20 C29 H32 107.516 no
O20 C29 H33 111.375 no
H31 C29 H32 109.444 no
H31 C29 H33 109.446 no
H32 C29 H33 109.442 no

loop_
_geom_bond_atom_site_label_1
_geom_bond_atom_site_label_2
_geom_bond_distance
_geom_bond_publ_flag
Ho1 O2 2.512(5) yes
Ho1 O3 2.481(4) yes
Ho1 O6 2.558(5) yes
Ho1 O7 2.486(5) yes
Ho1 O9 2.440(5) yes
Ho1 O10 2.412(5) yes
Ho1 O12 2.417(5) yes
Ho1 O13 2.416(6) yes
Ho1 N1 2.647(6) yes
Ho1 N2 2.688(6) yes
Cu1 O1 1.933(6) yes
Cu1 O2 1.936(4) yes
Cu1 O7 1.935(5) yes
Cu1 O8 1.914(4) yes
Cu1 O16 2.241(7) yes
Cu2 O3 1.933(6) yes
Cu2 O4 1.909(5) yes
Cu2 O5 1.904(7) yes
Cu2 O6 1.935(4) yes
Cu2 O15 2.270(11) yes
O1 C2 1.254(9) yes
O2 C4 1.311(8) yes
O3 C10 1.324(8) yes
O4 C12 1.248(10) yes
O5 C15 1.253(10) yes
O6 C17 1.298(9) yes
O7 C23 1.309(8) yes
O8 C25 1.273(9) yes
O9 N3 1.271(8) yes
O10 N3 1.267(8) yes
O11 N3 1.198(10) yes
O12 N4 1.268(9) yes
O13 N4 1.281(8) yes
O14 N4 1.202(8) yes
O15 C27 1.02(3) yes
O16 C28 1.379(11) yes
O17 N5 1.235(9) yes
O18 N5 1.249(10) yes
O19 N5 1.227(10) yes
O20 C29 1.35(3) yes
N1 C5 1.340(9) yes
N1 C9 1.338(7) yes
N2 C18 1.337(10) yes
N2 C22 1.349(8) yes
C1 C2 1.489(12) yes
C2 C3 1.429(9) yes
C3 C4 1.362(11) yes
C4 C5 1.476(8) yes
C5 C6 1.399(10) yes
C6 C7 1.394(9) yes
C7 C8 1.381(11) yes
C8 C9 1.392(10) yes
C9 C10 1.500(10) yes
C10 C11 1.365(9) yes
C11 C12 1.412(12) yes
C12 C13 1.502(9) yes
C14 C15 1.497(14) yes
C15 C16 1.404(9) yes
C16 C17 1.370(11) yes
C17 C18 1.488(9) yes
C18 C19 1.391(10) yes
C19 C20 1.369(9) yes
C20 C21 1.392(12) yes
C21 C22 1.374(10) yes
C22 C23 1.502(11) yes
C23 C24 1.367(9) yes
C24 C25 1.415(11) yes
C25 C26 1.499(9) yes
O15 H29 0.928 no
O16 H30 0.925 no
O20 H34 0.955 no
C1 H1 0.957 no
C1 H2 0.959 no
C1 H3 0.957 no
C3 H4 0.928 no
C6 H5 0.925 no
C7 H6 0.928 no
C8 H7 0.930 no
C11 H8 0.928 no
C13 H9 0.956 no
C13 H10 0.956 no
C13 H11 0.956 no
C14 H12 0.957 no
C14 H13 0.959 no
C14 H14 0.958 no
C16 H15 0.928 no
C19 H16 0.924 no
C20 H17 0.928 no
C21 H18 0.929 no
C24 H19 0.927 no
C26 H20 0.956 no
C26 H21 0.956 no
C26 H22 0.957 no
C27 H23 0.960 no
C27 H24 0.960 no
C27 H25 0.960 no
C28 H26 0.959 no
C28 H27 0.956 no
C28 H28 0.957 no
C29 H31 0.960 no
C29 H32 0.960 no
C29 H33 0.960 no

loop_
_geom_contact_atom_site_label_1
_geom_contact_atom_site_label_2
_geom_contact_distance
_geom_contact_publ_flag
_geom_contact_site_symmetry_2
Cu1 C3 3.125(8) no .
Cu1 C24 3.152(8) no .
Cu2 C11 3.127(8) no .
Cu2 C16 3.168(8) no .
O1 C4 2.932(7) no .
O2 C2 3.008(9) no .
O3 C12 3.007(8) no .
O4 C10 2.931(9) no .
O5 C17 2.921(8) no .
O6 N3 3.568(8) no .
O6 C15 2.968(10) no .
O6 C27 3.47(3) no .
O7 C25 3.015(7) no .
O7 C28 3.414(12) no .
O8 C23 2.948(9) no .
O9 C5 3.450(9) no .
O9 C9 3.352(8) no .
O9 C10 3.500(7) no .
O9 C27 3.52(3) no .
O10 C17 3.580(9) no .
O10 C18 3.462(9) no .
O10 C22 3.508(9) no .
O11 C27 3.12(2) no .
O12 C17 3.290(10) no .
O12 C18 3.293(9) no .
O13 O16 3.402(8) no .
O13 C4 3.267(9) no .
O13 C5 3.326(9) no .
O13 C28 3.215(11) no .
O14 C28 3.515(10) no .
O15 C10 3.540(12) no .
O15 C12 3.429(10) no .
O16 C2 3.350(10) no .
O16 C3 3.585(10) no .
O16 C4 3.578(9) no .
N1 C7 2.785(9) no .
N2 C20 2.768(10) no .
N3 C27 3.24(3) no .
N4 C28 3.426(11) no .
C3 C6 2.909(9) no .
C5 C8 2.735(8) no .
C6 C9 2.722(10) no .
C8 C11 2.916(11) no .
C16 C19 2.914(9) no .
C18 C21 2.734(9) no .
C19 C22 2.708(11) no .
C21 C24 2.879(12) no .
Cu1 O11 3.136(7) no 2_775
O1 O20 3.461(18) no 2_676
O1 C7 3.262(9) no 2_675
O1 C8 3.410(9) no 2_675
O1 C26 3.435(9) no 2_776
O2 C6 3.492(8) no 2_675
O3 O14 2.959(7) no 2_665
O4 C13 3.509(10) no 2_664
O5 C13 3.360(9) no 2_664
O5 C20 3.600(10) no 2_765
O5 C29 3.420(18) no 1_654
O7 O11 2.958(8) no 2_775
O8 O11 3.219(9) no 2_775
O8 O20 3.55(2) no 2_676
O8 C26 3.539(10) no 2_776
O8 C27 3.51(3) no 2_775
O9 C3 3.502(10) no 2_675
O10 O10 3.406(7) no 2_775
O10 O11 2.990(8) no 2_775
O10 N3 3.183(7) no 2_775
O10 C6 3.367(8) no 1_655
O10 C7 3.176(9) no 1_655
O11 Cu1 3.136(7) no 2_775
O11 O7 2.958(8) no 2_775
O11 O8 3.219(9) no 2_775
O11 O10 2.990(8) no 2_775
O11 N3 3.511(8) no 2_775
O11 C23 3.082(10) no 2_775
O11 C24 3.312(10) no 2_775
O11 C25 3.371(10) no 2_775
O12 O14 3.288(7) no 2_665
O12 C19 3.267(9) no 2_765
O13 O14 3.425(7) no 2_665
O13 C19 3.559(9) no 1_455
O13 C20 3.170(10) no 1_455
O14 O3 2.959(7) no 2_665
O14 O12 3.288(7) no 2_665
O14 O13 3.425(7) no 2_665
O14 O14 3.210(8) no 2_665
O14 N4 3.061(7) no 2_665
O14 C10 3.044(9) no 2_665
O14 C11 3.394(10) no 2_665
O15 O18 2.691(11) no 1_554
O15 O20 3.21(3) no 1_654
O15 C29 3.227(19) no 1_654
O16 O17 2.762(10) no .
O16 O18 3.222(10) no .
O16 N5 3.378(10) no .
O17 O16 2.762(10) no .
O17 C1 3.424(10) no .
O17 C2 3.360(10) no .
O17 C21 3.299(8) no 1_455
O17 C24 3.511(9) no 1_455
O17 C26 3.595(8) no 2_776
O17 C28 3.437(13) no .
O18 O15 2.691(11) no 1_556
O18 O16 3.222(10) no .
O18 C27 3.04(2) no 1_556
O18 C28 3.204(13) no .
O19 C1 3.436(9) no 2_676
O19 C11 3.588(10) no 1_556
O19 C13 3.360(10) no 1_556
O19 C24 3.576(10) no 1_455
O20 O1 3.461(18) no 2_676
O20 O8 3.55(2) no 2_676
O20 O15 3.21(3) no 1_456
O20 C27 2.72(4) no 1_456
N3 O10 3.183(7) no 2_775
N3 O11 3.511(8) no 2_775
N3 N3 3.446(7) no 2_775
N4 O14 3.061(7) no 2_665
N4 N4 3.365(7) no 2_665
N5 O16 3.378(10) no .
N5 C1 3.522(11) no 2_676
C1 O17 3.424(10) no .
C1 O19 3.436(9) no 2_676
C1 N5 3.522(11) no 2_676
C2 O17 3.360(10) no .
C2 C7 3.451(10) no 2_675
C2 C8 3.399(10) no 2_675
C3 O9 3.502(10) no 2_675
C3 C6 3.577(10) no 2_675
C4 C6 3.362(9) no 2_675
C6 O2 3.492(8) no 2_675
C6 O10 3.367(8) no 1_455
C6 C3 3.577(10) no 2_675
C6 C4 3.362(9) no 2_675
C7 O1 3.262(9) no 2_675
C7 O10 3.176(9) no 1_455
C7 C2 3.451(10) no 2_675
C7 C17 3.530(9) no 1_455
C7 C18 3.495(10) no 1_455
C8 O1 3.410(9) no 2_675
C8 C2 3.399(10) no 2_675
C8 C16 3.549(10) no 1_455
C8 C29 3.471(14) no 1_554
C10 O14 3.044(9) no 2_665
C11 O14 3.394(10) no 2_665
C11 O19 3.588(10) no 1_554
C13 O4 3.509(10) no 2_664
C13 O5 3.360(9) no 2_664
C13 O19 3.360(10) no 1_554
C14 C29 3.47(3) no 1_654
C15 C21 3.503(11) no 2_765
C15 C29 3.38(2) no 1_654
C16 C8 3.549(10) no 1_655
C17 C7 3.530(9) no 1_655
C18 C7 3.495(10) no 1_655
C19 O12 3.267(9) no 2_765
C19 O13 3.559(9) no 1_655
C20 O5 3.600(10) no 2_765
C20 O13 3.170(10) no 1_655
C21 O17 3.299(8) no 1_655
C21 C15 3.503(11) no 2_765
C23 O11 3.082(10) no 2_775
C24 O11 3.312(10) no 2_775
C24 O17 3.511(9) no 1_655
C24 O19 3.576(10) no 1_655
C25 O11 3.371(10) no 2_775
C26 O1 3.435(9) no 2_776
C26 O8 3.539(10) no 2_776
C26 O17 3.595(8) no 2_776
C27 O8 3.51(3) no 2_775
C27 O18 3.04(2) no 1_554
C27 O20 2.72(4) no 1_654
C27 C29 3.10(3) no 1_654
C28 O17 3.437(13) no .
C28 O18 3.204(13) no .
C29 O5 3.420(18) no 1_456
C29 O15 3.227(19) no 1_456
C29 C8 3.471(14) no 1_556
C29 C14 3.47(3) no 1_456
C29 C15 3.38(2) no 1_456
C29 C27 3.10(3) no 1_456
Cu1 H26 3.4604 no .
Cu1 H28 3.4662 no .
Cu2 H24 3.2417 no .
Cu2 H25 3.2244 no .
O1 H1 2.6018 no .
O1 H2 3.1327 no .
O1 H3 2.6298 no .
O1 H4 3.1384 no .
O1 H30 2.8021 no .
O2 H4 3.1633 no .
O2 H30 3.5552 no .
O3 H8 3.1804 no .
O3 H24 3.3656 no .
O4 H8 3.1338 no .
O4 H9 2.6073 no .
O4 H10 3.1334 no .
O4 H11 2.6055 no .
O4 H29 2.9229 no .
O5 H12 2.5814 no .
O5 H13 3.1232 no .
O5 H14 2.5904 no .
O5 H15 3.1340 no .
O5 H25 3.4506 no .
O5 H29 3.1130 no .
O6 H15 3.1612 no .
O6 H24 3.3142 no .
O6 H25 3.3157 no .
O7 H19 3.1811 no .
O7 H26 3.3646 no .
O7 H28 3.1776 no .
O8 H19 3.1583 no .
O8 H20 2.5973 no .
O8 H21 3.1298 no .
O8 H22 2.6074 no .
O8 H30 3.5131 no .
O9 H24 2.5996 no .
O10 H24 3.0084 no .
O11 H23 3.4132 no .
O11 H24 2.2706 no .
O11 H25 3.3311 no .
O12 H28 3.2515 no .
O13 H28 2.4076 no .
O14 H28 2.6107 no .
N1 H5 3.2261 no .
N1 H7 3.2408 no .
N2 H16 3.2134 no .
N2 H18 3.2386 no .
N3 H24 2.3141 no .
N3 H25 3.4762 no .
N4 H28 2.4750 no .
C1 H4 2.6093 no .
C2 H30 2.9867 no .
C3 H1 3.1078 no .
C3 H2 2.5276 no .
C3 H3 3.1485 no .
C3 H5 2.6132 no .
C3 H30 3.3216 no .
C4 H5 2.6729 no .
C5 H4 2.5588 no .
C5 H6 3.2386 no .
C6 H4 2.5359 no .
C6 H7 3.2386 no .
C8 H5 3.2407 no .
C8 H8 2.5228 no .
C9 H6 3.2239 no .
C9 H8 2.5808 no .
C10 H7 2.6969 no .
C11 H7 2.6297 no .
C11 H9 3.1183 no .
C11 H10 2.5365 no .
C11 H11 3.1182 no .
C12 H29 3.3609 no .
C13 H8 2.6016 no .
C14 H15 2.6054 no .
C16 H12 3.1501 no .
C16 H13 2.5384 no .
C16 H14 3.0825 no .
C16 H16 2.6129 no .
C17 H16 2.6846 no .
C18 H15 2.5753 no .
C18 H17 3.2214 no .
C19 H15 2.5331 no .
C19 H18 3.2302 no .
C21 H16 3.2318 no .
C21 H19 2.4826 no .
C22 H17 3.2045 no .
C22 H19 2.5459 no .
C23 H18 2.7064 no .
C23 H26 3.4646 no .
C24 H18 2.6016 no .
C24 H20 3.1208 no .
C24 H21 2.5427 no .
C24 H22 3.1502 no .
C24 H26 3.5495 no .
C26 H19 2.6204 no .
H1 H4 3.2482 no .
H2 H4 2.2666 no .
H3 H4 3.2652 no .
H3 H30 3.4812 no .
H4 H5 2.0088 no .
H5 H6 2.3424 no .
H6 H7 2.3198 no .
H7 H8 1.9830 no .
H8 H9 3.2530 no .
H8 H10 2.2753 no .
H8 H11 3.2408 no .
H12 H15 3.2908 no .
H13 H15 2.2812 no .
H14 H15 3.2119 no .
H15 H16 1.9787 no .
H16 H17 2.3178 no .
H17 H18 2.3215 no .
H18 H19 1.9481 no .
H19 H20 3.2425 no .
H19 H21 2.2868 no .
H19 H22 3.2879 no .
H23 H29 1.6849 no .
H24 H29 2.3850 no .
H25 H29 2.0360 no .
H26 H30 2.5427 no .
H27 H30 2.1010 no .
H28 H30 2.5889 no .
H31 H34 2.5549 no .
H32 H34 2.4666 no .
H33 H34 2.8559 no .
Cu1 H6 3.4576 no 2_675
Cu2 H17 3.5910 no 2_765
Cu2 H32 3.4420 no 1_654
O1 H6 3.1585 no 2_675
O1 H7 3.4479 no 2_675
O1 H20 2.7449 no 2_776
O1 H21 3.4127 no 2_776
O1 H34 2.8241 no 2_676
O2 H5 3.2317 no 2_675
O4 H9 3.5849 no 2_664
O4 H11 2.6545 no 2_664
O4 H27 2.9770 no 2_665
O5 H9 3.4622 no 2_664
O5 H10 3.3185 no 2_664
O5 H11 2.7860 no 2_664
O5 H17 3.5290 no 2_765
O5 H31 3.5631 no 1_654
O5 H32 2.5757 no 1_654
O6 H6 3.5363 no 1_655
O8 H20 2.6587 no 2_776
O8 H23 2.9956 no 2_775
O8 H24 3.4416 no 2_775
O8 H25 3.5437 no 2_775
O8 H34 2.6433 no 2_676
O9 H2 2.9134 no 2_675
O9 H4 2.8280 no 2_675
O9 H5 2.7915 no 2_675
O10 H5 2.9602 no 1_655
O10 H6 2.5732 no 1_655
O11 H2 3.3961 no 2_675
O11 H4 3.5444 no 2_675
O11 H5 3.4874 no 2_675
O11 H6 2.8160 no 1_655
O12 H13 3.5518 no 2_765
O12 H15 2.8046 no 2_765
O12 H16 2.4881 no 2_765
O13 H16 3.2824 no 1_455
O13 H17 2.5018 no 1_455
O14 H13 3.4043 no 2_765
O14 H15 3.2410 no 2_765
O14 H16 3.0770 no 2_765
O14 H17 3.0542 no 1_455
O15 H9 3.5434 no 2_664
O15 H32 2.4507 no 1_654
O15 H34 3.0772 no 1_654
O16 H20 3.5390 no 2_776
O16 H22 3.3922 no 2_776
O17 H3 2.8688 no .
O17 H3 3.3833 no 2_676
O17 H18 2.4103 no 1_455
O17 H19 2.6053 no 1_455
O17 H21 3.0560 no 1_455
O17 H21 3.3882 no 2_776
O17 H22 3.0531 no 2_776
O17 H27 3.0858 no .
O17 H30 1.8473 no .
O18 H1 3.3994 no 2_676
O18 H3 3.4919 no 2_676
O18 H9 3.3082 no 2_665
O18 H11 3.2895 no 1_556
O18 H22 2.7931 no 2_776
O18 H23 2.5345 no 1_556
O18 H24 3.5923 no 1_556
O18 H26 3.4724 no .
O18 H27 2.5388 no .
O18 H29 2.0595 no 1_556
O18 H30 2.6619 no .
O19 H1 2.8876 no 2_676
O19 H3 3.1052 no 2_676
O19 H8 3.2903 no 1_556
O19 H10 3.0574 no 1_556
O19 H11 3.0351 no 1_556
O19 H14 3.1391 no 2_665
O19 H18 2.9948 no 1_455
O19 H19 2.7924 no 1_455
O19 H21 3.0470 no 1_455
O19 H33 3.5332 no .
O20 H7 2.8147 no 1_556
O20 H8 3.4614 no 1_556
O20 H20 3.0383 no 1_455
O20 H23 2.5183 no 1_456
O20 H24 3.4905 no 1_456
O20 H25 2.1398 no 1_456
O20 H26 3.3033 no 1_455
O20 H29 2.9774 no 1_456
N3 H2 3.5324 no 2_675
N3 H4 3.5420 no 2_675
N3 H5 3.2333 no 2_675
N3 H6 2.9541 no 1_655
N4 H13 3.5414 no 2_765
N4 H15 3.3400 no 2_765
N4 H16 3.1344 no 2_765
N4 H17 3.1524 no 1_455
N5 H1 3.2028 no 2_676
N5 H3 3.0615 no 2_676
N5 H11 3.4478 no 1_556
N5 H18 2.9334 no 1_455
N5 H19 3.0911 no 1_455
N5 H21 3.3016 no 1_455
N5 H22 3.1779 no 2_776
N5 H23 3.5701 no 1_556
N5 H27 3.0183 no .
N5 H29 3.2773 no 1_556
N5 H30 2.5810 no .
C1 H21 3.2490 no 2_776
C2 H20 3.5499 no 2_776
C4 H5 3.3175 no 2_675
C7 H25 3.2348 no 1_455
C8 H1 3.0326 no 2_675
C8 H15 3.3995 no 1_455
C8 H25 3.3712 no 1_455
C8 H31 2.7254 no 1_554
C8 H34 3.5208 no 1_554
C9 H1 3.0907 no 2_675
C9 H16 3.5121 no 1_455
C9 H31 3.5881 no 1_554
C10 H1 3.1261 no 2_675
C11 H1 3.1358 no 2_675
C11 H13 3.4395 no 1_455
C11 H31 2.7806 no 1_554
C12 H11 3.4218 no 2_664
C12 H27 3.1472 no 2_665
C13 H11 3.4447 no 2_664
C13 H12 3.3967 no 1_455
C13 H12 3.3969 no 2_664
C13 H26 3.5774 no 2_665
C13 H27 3.1032 no 2_665
C13 H29 3.4102 no 2_664
C13 H31 3.5484 no 1_554
C13 H32 3.2730 no 2_565
C13 H33 3.3025 no 2_565
C14 H8 3.5840 no 1_655
C14 H10 3.4838 no 1_655
C14 H10 3.3384 no 2_664
C14 H26 3.1664 no 2_765
C14 H31 3.1887 no 1_654
C14 H32 3.1699 no 1_654
C14 H33 3.4985 no 1_654
C14 H33 3.0207 no 2_665
C15 H31 3.1799 no 1_654
C15 H32 2.7733 no 1_654
C16 H7 3.3321 no 1_655
C16 H31 3.5941 no 1_654
C16 H32 3.5273 no 1_654
C17 H6 3.4723 no 1_655
C21 H4 3.4173 no 1_655
C21 H14 3.0394 no 2_765
C22 H14 3.1869 no 2_765
C23 H14 3.2851 no 2_765
C24 H2 3.5510 no 1_655
C24 H14 3.3227 no 2_765
C25 H20 3.5044 no 2_776
C25 H23 3.1411 no 2_775
C25 H34 3.5108 no 2_676
C26 H3 3.5393 no 1_655
C26 H3 3.1671 no 2_776
C26 H23 2.9764 no 2_775
C26 H30 3.5034 no 2_776
C26 H34 3.5434 no 1_655
C27 H2 3.5104 no 2_675
C27 H6 3.1896 no 1_655
C27 H22 3.1059 no 2_775
C27 H31 3.5851 no 1_654
C27 H32 2.5597 no 1_654
C27 H34 2.3312 no 1_654
C28 H9 2.9279 no 2_665
C28 H13 3.1250 no 2_765
C28 H17 3.4725 no 1_455
C29 H7 2.5511 no 1_556
C29 H8 2.7666 no 1_556
C29 H9 3.1778 no 2_565
C29 H10 3.1504 no 1_556
C29 H10 3.5111 no 2_565
C29 H12 2.8266 no 1_456
C29 H12 3.3790 no 2_665
C29 H23 3.2117 no 1_456
C29 H25 2.4088 no 1_456
C29 H26 3.5614 no 1_455
C29 H29 2.9717 no 1_456
H1 O18 3.3994 no 2_676
H1 O19 2.8876 no 2_676
H1 N5 3.2028 no 2_676
H1 C8 3.0326 no 2_675
H1 C9 3.0907 no 2_675
H1 C10 3.1261 no 2_675
H1 C11 3.1358 no 2_675
H1 H7 2.9663 no 2_675
H1 H8 2.9457 no 2_675
H1 H21 3.4149 no 2_776
H1 H31 3.5747 no 2_676
H2 O9 2.9134 no 2_675
H2 O11 3.3961 no 2_675
H2 N3 3.5324 no 2_675
H2 C24 3.5510 no 1_455
H2 C27 3.5104 no 2_675
H2 H19 3.3805 no 1_455
H2 H21 3.3785 no 1_455
H2 H22 3.3349 no 1_455
H2 H23 3.3546 no 2_675
H2 H24 2.9774 no 2_675
H3 O17 2.8688 no .
H3 O17 3.3833 no 2_676
H3 O18 3.4919 no 2_676
H3 O19 3.1052 no 2_676
H3 N5 3.0615 no 2_676
H3 C26 3.5393 no 1_455
H3 C26 3.1671 no 2_776
H3 H20 3.1745 no 2_776
H3 H21 2.9826 no 1_455
H3 H21 2.4578 no 2_776
H3 H22 3.3110 no 1_455
H3 H22 3.4426 no 2_776
H4 O9 2.8280 no 2_675
H4 O11 3.5444 no 2_675
H4 N3 3.5420 no 2_675
H4 C21 3.4173 no 1_455
H4 H18 3.4339 no 1_455
H5 O2 3.2317 no 2_675
H5 O9 2.7915 no 2_675
H5 O10 2.9602 no 1_455
H5 O11 3.4874 no 2_675
H5 N3 3.2333 no 2_675
H5 C4 3.3175 no 2_675
H6 Cu1 3.4576 no 2_675
H6 O1 3.1585 no 2_675
H6 O6 3.5363 no 1_455
H6 O10 2.5732 no 1_455
H6 O11 2.8160 no 1_455
H6 N3 2.9541 no 1_455
H6 C17 3.4723 no 1_455
H6 C27 3.1896 no 1_455
H6 H24 2.9566 no 1_455
H6 H25 2.5622 no 1_455
H6 H34 3.2018 no 1_554
H7 O1 3.4479 no 2_675
H7 O20 2.8147 no 1_554
H7 C16 3.3321 no 1_455
H7 C29 2.5511 no 1_554
H7 H1 2.9663 no 2_675
H7 H15 3.3032 no 1_455
H7 H25 2.8320 no 1_455
H7 H31 1.7999 no 1_554
H7 H32 2.8487 no 1_554
H7 H33 3.3404 no 1_554
H7 H34 2.8995 no 1_554
H8 O19 3.2903 no 1_554
H8 O20 3.4614 no 1_554
H8 C14 3.5840 no 1_455
H8 C29 2.7666 no 1_554
H8 H1 2.9457 no 2_675
H8 H12 3.2473 no 1_455
H8 H13 3.2147 no 1_455
H8 H31 1.8574 no 1_554
H8 H32 3.3781 no 1_554
H8 H33 3.0229 no 1_554
H9 O4 3.5849 no 2_664
H9 O5 3.4622 no 2_664
H9 O15 3.5434 no 2_664
H9 O18 3.3082 no 2_665
H9 C28 2.9279 no 2_665
H9 C29 3.1778 no 2_565
H9 H11 3.4813 no 2_664
H9 H12 3.2722 no 1_455
H9 H12 3.5901 no 2_664
H9 H13 3.3662 no 1_455
H9 H26 2.7503 no 2_665
H9 H27 2.3421 no 2_665
H9 H28 3.3070 no 2_665
H9 H29 2.7296 no 2_664
H9 H32 2.7510 no 2_565
H9 H33 2.7902 no 2_565
H10 O5 3.3185 no 2_664
H10 O19 3.0574 no 1_554
H10 C14 3.4838 no 1_455
H10 C14 3.3384 no 2_664
H10 C29 3.1504 no 1_554
H10 C29 3.5111 no 2_565
H10 H12 2.7744 no 1_455
H10 H12 2.6836 no 2_664
H10 H13 3.3318 no 1_455
H10 H14 3.2934 no 2_664
H10 H31 2.7564 no 1_554
H10 H32 3.1809 no 2_565
H10 H33 2.6678 no 1_554
H10 H33 2.9511 no 2_565
H11 O4 2.6545 no 2_664
H11 O5 2.7860 no 2_664
H11 O18 3.2895 no 1_554
H11 O19 3.0351 no 1_554
H11 N5 3.4478 no 1_554
H11 C12 3.4218 no 2_664
H11 C13 3.4447 no 2_664
H11 H9 3.4813 no 2_664
H11 H11 2.9573 no 2_664
H11 H12 3.4514 no 2_664
H11 H29 3.2430 no 2_664
H11 H32 3.3720 no 2_565
H12 C13 3.3967 no 1_655
H12 C13 3.3969 no 2_664
H12 C29 2.8266 no 1_654
H12 C29 3.3790 no 2_665
H12 H8 3.2473 no 1_655
H12 H9 3.2722 no 1_655
H12 H9 3.5901 no 2_664
H12 H10 2.7744 no 1_655
H12 H10 2.6836 no 2_664
H12 H11 3.4514 no 2_664
H12 H12 3.4718 no 2_764
H12 H26 3.3656 no 2_765
H12 H31 2.6627 no 1_654
H12 H32 2.6638 no 1_654
H12 H33 2.6672 no 1_654
H12 H33 2.4223 no 2_665
H13 O12 3.5518 no 2_765
H13 O14 3.4043 no 2_765
H13 N4 3.5414 no 2_765
H13 C11 3.4395 no 1_655
H13 C28 3.1250 no 2_765
H13 H8 3.2147 no 1_655
H13 H9 3.3662 no 1_655
H13 H10 3.3318 no 1_655
H13 H26 2.6672 no 2_765
H13 H27 3.5233 no 2_765
H13 H28 2.7788 no 2_765
H13 H31 3.3362 no 1_654
H13 H33 3.3570 no 2_665
H14 O19 3.1391 no 2_665
H14 C21 3.0394 no 2_765
H14 C22 3.1869 no 2_765
H14 C23 3.2851 no 2_765
H14 C24 3.3227 no 2_765
H14 H10 3.2934 no 2_664
H14 H18 2.8838 no 2_765
H14 H19 3.0976 no 2_765
H14 H26 2.9868 no 2_765
H14 H33 2.8721 no 2_665
H15 O12 2.8046 no 2_765
H15 O14 3.2410 no 2_765
H15 N4 3.3400 no 2_765
H15 C8 3.3995 no 1_655
H15 H7 3.3032 no 1_655
H16 O12 2.4881 no 2_765
H16 O13 3.2824 no 1_655
H16 O14 3.0770 no 2_765
H16 N4 3.1344 no 2_765
H16 C9 3.5121 no 1_655
H17 Cu2 3.5910 no 2_765
H17 O5 3.5290 no 2_765
H17 O13 2.5018 no 1_655
H17 O14 3.0542 no 1_655
H17 N4 3.1524 no 1_655
H17 C28 3.4725 no 1_655
H17 H27 3.3342 no 1_655
H17 H28 3.0647 no 1_655
H17 H30 3.5335 no 1_655
H18 O17 2.4103 no 1_655
H18 O19 2.9948 no 1_655
H18 N5 2.9334 no 1_655
H18 H4 3.4339 no 1_655
H18 H14 2.8838 no 2_765
H18 H30 3.2150 no 1_655
H19 O17 2.6053 no 1_655
H19 O19 2.7924 no 1_655
H19 N5 3.0911 no 1_655
H19 H2 3.3805 no 1_655
H19 H14 3.0976 no 2_765
H20 O1 2.7449 no 2_776
H20 O8 2.6587 no 2_776
H20 O16 3.5390 no 2_776
H20 O20 3.0383 no 1_655
H20 C2 3.5499 no 2_776
H20 C25 3.5044 no 2_776
H20 H3 3.1745 no 2_776
H20 H20 3.1360 no 2_776
H20 H23 3.5375 no 2_775
H20 H30 3.3188 no 2_776
H20 H34 2.7039 no 1_655
H21 O1 3.4127 no 2_776
H21 O17 3.0560 no 1_655
H21 O17 3.3882 no 2_776
H21 O19 3.0470 no 1_655
H21 N5 3.3016 no 1_655
H21 C1 3.2490 no 2_776
H21 H1 3.4149 no 2_776
H21 H2 3.3785 no 1_655
H21 H3 2.9826 no 1_655
H21 H3 2.4578 no 2_776
H21 H23 3.5954 no 2_775
H22 O16 3.3922 no 2_776
H22 O17 3.0531 no 2_776
H22 O18 2.7931 no 2_776
H22 N5 3.1779 no 2_776
H22 C27 3.1059 no 2_775
H22 H2 3.3349 no 1_655
H22 H3 3.3110 no 1_655
H22 H3 3.4426 no 2_776
H22 H23 2.1873 no 2_775
H22 H24 3.3382 no 2_775
H22 H29 3.4424 no 2_775
H22 H30 2.9784 no 2_776
H22 H34 3.1855 no 2_676
H23 O8 2.9956 no 2_775
H23 O18 2.5345 no 1_554
H23 O20 2.5183 no 1_654
H23 N5 3.5701 no 1_554
H23 C25 3.1411 no 2_775
H23 C26 2.9764 no 2_775
H23 C29 3.2117 no 1_654
H23 H2 3.3546 no 2_675
H23 H20 3.5375 no 2_775
H23 H21 3.5954 no 2_775
H23 H22 2.1873 no 2_775
H23 H32 2.8471 no 1_654
H23 H34 2.0624 no 1_654
H24 O8 3.4416 no 2_775
H24 O18 3.5923 no 1_554
H24 O20 3.4905 no 1_654
H24 H2 2.9774 no 2_675
H24 H6 2.9566 no 1_655
H24 H22 3.3382 no 2_775
H24 H32 3.4176 no 1_654
H24 H34 2.9209 no 1_654
H25 O8 3.5437 no 2_775
H25 O20 2.1398 no 1_654
H25 C7 3.2348 no 1_655
H25 C8 3.3712 no 1_655
H25 C29 2.4088 no 1_654
H25 H6 2.5622 no 1_655
H25 H7 2.8320 no 1_655
H25 H31 2.7308 no 1_654
H25 H32 1.9898 no 1_654
H25 H33 3.2807 no 1_654
H25 H34 1.8316 no 1_654
H26 O18 3.4724 no .
H26 O20 3.3033 no 1_655
H26 C13 3.5774 no 2_665
H26 C14 3.1664 no 2_765
H26 C29 3.5614 no 1_655
H26 H9 2.7503 no 2_665
H26 H12 3.3656 no 2_765
H26 H13 2.6672 no 2_765
H26 H14 2.9868 no 2_765
H26 H33 3.0957 no 1_655
H27 O4 2.9770 no 2_665
H27 O17 3.0858 no .
H27 O18 2.5388 no .
H27 N5 3.0183 no .
H27 C12 3.1472 no 2_665
H27 C13 3.1032 no 2_665
H27 H9 2.3421 no 2_665
H27 H13 3.5233 no 2_765
H27 H17 3.3342 no 1_455
H27 H29 3.3839 no 1_556
H28 H9 3.3070 no 2_665
H28 H13 2.7788 no 2_765
H28 H17 3.0647 no 1_455
H29 O18 2.0595 no 1_554
H29 O20 2.9774 no 1_654
H29 N5 3.2773 no 1_554
H29 C13 3.4102 no 2_664
H29 C29 2.9717 no 1_654
H29 H9 2.7296 no 2_664
H29 H11 3.2430 no 2_664
H29 H22 3.4424 no 2_775
H29 H27 3.3839 no 1_554
H29 H32 2.2354 no 1_654
H29 H33 3.4056 no 1_654
H29 H34 3.0415 no 1_654
H30 O17 1.8473 no .
H30 O18 2.6619 no .
H30 N5 2.5810 no .
H30 C26 3.5034 no 2_776
H30 H17 3.5335 no 1_455
H30 H18 3.2150 no 1_455
H30 H20 3.3188 no 2_776
H30 H22 2.9784 no 2_776
H31 O5 3.5631 no 1_456
H31 C8 2.7254 no 1_556
H31 C9 3.5881 no 1_556
H31 C11 2.7806 no 1_556
H31 C13 3.5484 no 1_556
H31 C14 3.1887 no 1_456
H31 C15 3.1799 no 1_456
H31 C16 3.5941 no 1_456
H31 C27 3.5851 no 1_456
H31 H1 3.5747 no 2_676
H31 H7 1.7999 no 1_556
H31 H8 1.8574 no 1_556
H31 H10 2.7564 no 1_556
H31 H12 2.6627 no 1_456
H31 H13 3.3362 no 1_456
H31 H25 2.7308 no 1_456
H32 Cu2 3.4420 no 1_456
H32 O5 2.5757 no 1_456
H32 O15 2.4507 no 1_456
H32 C13 3.2730 no 2_565
H32 C14 3.1699 no 1_456
H32 C15 2.7733 no 1_456
H32 C16 3.5273 no 1_456
H32 C27 2.5597 no 1_456
H32 H7 2.8487 no 1_556
H32 H8 3.3781 no 1_556
H32 H9 2.7510 no 2_565
H32 H10 3.1809 no 2_565
H32 H11 3.3720 no 2_565
H32 H12 2.6638 no 1_456
H32 H23 2.8471 no 1_456
H32 H24 3.4176 no 1_456
H32 H25 1.9898 no 1_456
H32 H29 2.2354 no 1_456
H33 O19 3.5332 no .
H33 C13 3.3025 no 2_565
H33 C14 3.4985 no 1_456
H33 C14 3.0207 no 2_665
H33 H7 3.3404 no 1_556
H33 H8 3.0229 no 1_556
H33 H9 2.7902 no 2_565
H33 H10 2.6678 no 1_556
H33 H10 2.9511 no 2_565
H33 H12 2.6672 no 1_456
H33 H12 2.4223 no 2_665
H33 H13 3.3570 no 2_665
H33 H14 2.8721 no 2_665
H33 H25 3.2807 no 1_456
H33 H26 3.0957 no 1_455
H33 H29 3.4056 no 1_456
H34 O1 2.8241 no 2_676
H34 O8 2.6433 no 2_676
H34 O15 3.0772 no 1_456
H34 C8 3.5208 no 1_556
H34 C25 3.5108 no 2_676
H34 C26 3.5434 no 1_455
H34 C27 2.3312 no 1_456
H34 H6 3.2018 no 1_556
H34 H7 2.8995 no 1_556
H34 H20 2.7039 no 1_455
H34 H22 3.1855 no 2_676
H34 H23 2.0624 no 1_456
H34 H24 2.9209 no 1_456
H34 H25 1.8316 no 1_456
H34 H29 3.0415 no 1_456

loop_
_geom_hbond_atom_site_label_D
_geom_hbond_atom_site_label_H
_geom_hbond_atom_site_label_A
_geom_hbond_site_symmetry_A
_geom_hbond_distance_DA
_geom_hbond_distance_DH
_geom_hbond_distance_HA
_geom_hbond_angle_DHA
_geom_hbond_publ_flag
O15 H29 O18 1_554 2.691(11) 0.928 2.059 124.1 no
O16 H30 O17 . 2.762(10) 0.925 1.847 169.6 no

loop_
_geom_torsion_atom_site_label_1
_geom_torsion_atom_site_label_2
_geom_torsion_atom_site_label_3
_geom_torsion_atom_site_label_4
_geom_torsion
_geom_torsion_publ_flag
O2 Ho1 O3 Cu2 169.70(18) no
O2 Ho1 O3 C10 -0.3(5) no
O3 Ho1 O2 Cu1 170.96(17) no
O3 Ho1 O2 C4 13.3(5) no
O2 Ho1 O7 Cu1 0.93(17) no
O2 Ho1 O7 C23 -169.8(5) no
O7 Ho1 O2 Cu1 -0.93(17) no
O7 Ho1 O2 C4 -158.6(4) no
O2 Ho1 O9 N3 115.3(3) no
O9 Ho1 O2 Cu1 -123.6(2) no
O9 Ho1 O2 C4 78.8(4) no
O2 Ho1 O10 N3 -73.3(3) no
O10 Ho1 O2 Cu1 -75.0(3) no
O10 Ho1 O2 C4 127.3(4) no
O2 Ho1 O12 N4 27.6(3) no
O12 Ho1 O2 Cu1 70.3(3) no
O12 Ho1 O2 C4 -87.4(4) no
O2 Ho1 O13 N4 -155.1(3) no
O13 Ho1 O2 Cu1 92.8(3) no
O13 Ho1 O2 C4 -64.8(4) no
O2 Ho1 N1 C5 -2.9(3) no
O2 Ho1 N1 C9 173.8(5) no
N1 Ho1 O2 Cu1 167.5(3) no
N1 Ho1 O2 C4 9.9(3) no
O2 Ho1 N2 C18 -173.9(3) no
O2 Ho1 N2 C22 7.4(5) no
N2 Ho1 O2 Cu1 -7.8(3) no
N2 Ho1 O2 C4 -165.4(3) no
O3 Ho1 O6 Cu2 0.98(18) no
O3 Ho1 O6 C17 -164.1(5) no
O6 Ho1 O3 Cu2 -1.00(18) no
O6 Ho1 O3 C10 -171.0(5) no
O3 Ho1 O9 N3 -118.0(3) no
O9 Ho1 O3 Cu2 103.5(3) no
O9 Ho1 O3 C10 -66.5(4) no
O3 Ho1 O10 N3 52.1(3) no
O10 Ho1 O3 Cu2 60.1(3) no
O10 Ho1 O3 C10 -109.9(4) no
O3 Ho1 O12 N4 -94.6(3) no
O12 Ho1 O3 Cu2 -70.5(3) no
O12 Ho1 O3 C10 119.5(4) no
O3 Ho1 O13 N4 82.0(3) no
O13 Ho1 O3 Cu2 -122.5(3) no
O13 Ho1 O3 C10 67.5(4) no
O3 Ho1 N1 C5 -179.5(5) no
O3 Ho1 N1 C9 -2.8(3) no
N1 Ho1 O3 Cu2 173.2(3) no
N1 Ho1 O3 C10 3.2(4) no
O3 Ho1 N2 C18 7.3(5) no
O3 Ho1 N2 C22 -171.4(3) no
N2 Ho1 O3 Cu2 -11.6(3) no
N2 Ho1 O3 C10 178.5(4) no
O6 Ho1 O7 Cu1 171.61(18) no
O6 Ho1 O7 C23 0.9(5) no
O7 Ho1 O6 Cu2 172.77(18) no
O7 Ho1 O6 C17 7.7(5) no
O6 Ho1 O9 N3 -60.6(3) no
O9 Ho1 O6 Cu2 -69.8(2) no
O9 Ho1 O6 C17 125.1(4) no
O6 Ho1 O10 N3 104.1(3) no
O10 Ho1 O6 Cu2 -118.3(3) no
O10 Ho1 O6 C17 76.7(4) no
O6 Ho1 O12 N4 -154.9(3) no
O12 Ho1 O6 Cu2 95.9(3) no
O12 Ho1 O6 C17 -69.1(4) no
O6 Ho1 O13 N4 25.9(3) no
O13 Ho1 O6 Cu2 74.0(3) no
O13 Ho1 O6 C17 -91.0(4) no
O6 Ho1 N1 C5 -173.6(3) no
O6 Ho1 N1 C9 3.1(5) no
N1 Ho1 O6 Cu2 -4.9(3) no
N1 Ho1 O6 C17 -170.0(4) no
O6 Ho1 N2 C18 -3.3(3) no
O6 Ho1 N2 C22 178.0(5) no
N2 Ho1 O6 Cu2 170.2(3) no
N2 Ho1 O6 C17 5.2(4) no
O7 Ho1 O9 N3 63.9(3) no
O9 Ho1 O7 Cu1 62.5(3) no
O9 Ho1 O7 C23 -108.3(4) no
O7 Ho1 O10 N3 -131.3(3) no
O10 Ho1 O7 Cu1 105.7(3) no
O10 Ho1 O7 C23 -65.1(4) no
O7 Ho1 O12 N4 82.9(3) no
O12 Ho1 O7 Cu1 -122.8(3) no
O12 Ho1 O7 C23 66.4(4) no
O7 Ho1 O13 N4 -94.4(3) no
O13 Ho1 O7 Cu1 -70.7(3) no
O13 Ho1 O7 C23 118.5(4) no
O7 Ho1 N1 C5 8.7(5) no
O7 Ho1 N1 C9 -174.6(3) no
N1 Ho1 O7 Cu1 -10.7(3) no
N1 Ho1 O7 C23 178.6(4) no
O7 Ho1 N2 C18 179.3(5) no
O7 Ho1 N2 C22 0.6(3) no
N2 Ho1 O7 Cu1 174.1(3) no
N2 Ho1 O7 C23 3.4(4) no
O9 Ho1 O10 N3 -5.4(3) no
O10 Ho1 O9 N3 5.3(2) no
O9 Ho1 O12 N4 -111.2(5) no
O12 Ho1 O9 N3 -101.0(5) no
O9 Ho1 O13 N4 153.1(2) no
O13 Ho1 O9 N3 164.9(2) no
O9 Ho1 N1 C5 -92.2(4) no
O9 Ho1 N1 C9 84.5(4) no
N1 Ho1 O9 N3 178.2(3) no
O9 Ho1 N2 C18 -81.8(4) no
O9 Ho1 N2 C22 99.5(4) no
N2 Ho1 O9 N3 -2.7(3) no
O10 Ho1 O12 N4 159.5(2) no
O12 Ho1 O10 N3 147.9(3) no
O10 Ho1 N1 C5 -85.8(4) no
O10 Ho1 N1 C9 90.9(4) no
N1 Ho1 O10 N3 -12.7(4) no
O10 Ho1 N2 C18 -88.8(4) no
O10 Ho1 N2 C22 92.5(4) no
N2 Ho1 O10 N3 166.9(4) no
O12 Ho1 O13 N4 -0.26(19) no
O13 Ho1 O12 N4 0.26(19) no
O12 Ho1 N1 C5 109.6(4) no
O12 Ho1 N1 C9 -73.7(4) no
N1 Ho1 O12 N4 -38.6(3) no
O12 Ho1 N2 C18 75.7(4) no
O12 Ho1 N2 C22 -103.1(4) no
N2 Ho1 O12 N4 140.6(3) no
O13 Ho1 N1 C5 77.2(4) no
O13 Ho1 N1 C9 -106.1(4) no
N1 Ho1 O13 N4 140.0(3) no
O13 Ho1 N2 C18 107.8(4) no
O13 Ho1 N2 C22 -70.9(4) no
N2 Ho1 O13 N4 -38.3(3) no
O1 Cu1 O2 Ho1 178.4(2) no
O1 Cu1 O2 C4 -21.9(4) no
O2 Cu1 O1 C2 25.8(4) no
O1 Cu1 O8 C25 176.3(5) no
O8 Cu1 O1 C2 -167.2(5) no
O1 Cu1 O16 C28 -178.1(5) no
O16 Cu1 O1 C2 -72.9(4) no
O2 Cu1 O7 Ho1 -1.1(2) no
O2 Cu1 O7 C23 170.7(4) no
O7 Cu1 O2 Ho1 1.05(19) no
O7 Cu1 O2 C4 160.7(4) no
O2 Cu1 O16 C28 86.7(5) no
O16 Cu1 O2 Ho1 -92.8(3) no
O16 Cu1 O2 C4 66.9(4) no
O7 Cu1 O8 C25 -7.1(5) no
O8 Cu1 O7 Ho1 -168.1(2) no
O8 Cu1 O7 C23 3.7(4) no
O7 Cu1 O16 C28 5.2(5) no
O16 Cu1 O7 Ho1 97.0(3) no
O16 Cu1 O7 C23 -91.2(4) no
O8 Cu1 O16 C28 -93.0(5) no
O16 Cu1 O8 C25 88.6(4) no
O3 Cu2 O4 C12 18.4(5) no
O4 Cu2 O3 Ho1 172.7(3) no
O4 Cu2 O3 C10 -16.1(4) no
O3 Cu2 O6 Ho1 -1.1(2) no
O3 Cu2 O6 C17 165.2(4) no
O6 Cu2 O3 Ho1 1.2(2) no
O6 Cu2 O3 C10 172.3(4) no
O3 Cu2 O15 C27 80.3(10) no
O15 Cu2 O3 Ho1 -97.3(3) no
O15 Cu2 O3 C10 73.9(4) no
O4 Cu2 O5 C15 -167.9(6) no
O5 Cu2 O4 C12 -167.5(5) no
O4 Cu2 O15 C27 177.3(10) no
O15 Cu2 O4 C12 -75.8(5) no
O5 Cu2 O6 Ho1 -175.6(3) no
O5 Cu2 O6 C17 -9.2(4) no
O6 Cu2 O5 C15 3.6(6) no
O5 Cu2 O15 C27 -97.6(10) no
O15 Cu2 O5 C15 102.7(6) no
O6 Cu2 O15 C27 -1.7(11) no
O15 Cu2 O6 Ho1 91.9(3) no
O15 Cu2 O6 C17 -101.8(5) no
Cu1 O1 C2 C1 163.4(4) no
Cu1 O1 C2 C3 -16.1(9) no
Ho1 O2 C4 C3 165.5(4) no
Ho1 O2 C4 C5 -14.7(8) no
Cu1 O2 C4 C3 10.0(8) no
Cu1 O2 C4 C5 -170.2(3) no
Ho1 O3 C10 C9 -3.1(8) no
Ho1 O3 C10 C11 177.2(4) no
Cu2 O3 C10 C9 -172.4(3) no
Cu2 O3 C10 C11 7.9(9) no
Cu2 O4 C12 C11 -11.2(10) no
Cu2 O4 C12 C13 167.8(4) no
Cu2 O5 C15 C14 -177.4(4) no
Cu2 O5 C15 C16 2.8(11) no
Ho1 O6 C17 C16 172.4(4) no
Ho1 O6 C17 C18 -6.1(8) no
Cu2 O6 C17 C16 9.2(9) no
Cu2 O6 C17 C18 -169.3(4) no
Ho1 O7 C23 C22 -6.4(8) no
Ho1 O7 C23 C24 172.3(4) no
Cu1 O7 C23 C22 -176.3(4) no
Cu1 O7 C23 C24 2.3(9) no
Cu1 O8 C25 C24 4.6(10) no
Cu1 O8 C25 C26 -175.2(4) no
Ho1 O9 N3 O10 -8.9(5) no
Ho1 O9 N3 O11 171.3(5) no
Ho1 O10 N3 O9 9.0(6) no
Ho1 O10 N3 O11 -171.2(5) no
Ho1 O12 N4 O13 -0.4(5) no
Ho1 O12 N4 O14 179.2(4) no
Ho1 O13 N4 O12 0.4(5) no
Ho1 O13 N4 O14 -179.2(4) no
Ho1 N1 C5 C4 -2.5(7) no
Ho1 N1 C5 C6 175.7(4) no
Ho1 N1 C9 C8 -175.5(4) no
Ho1 N1 C9 C10 2.5(7) no
C5 N1 C9 C8 1.3(9) no
C5 N1 C9 C10 179.3(5) no
C9 N1 C5 C4 -179.3(5) no
C9 N1 C5 C6 -1.1(9) no
Ho1 N2 C18 C17 2.0(7) no
Ho1 N2 C18 C19 -178.5(4) no
Ho1 N2 C22 C21 176.5(4) no
Ho1 N2 C22 C23 -3.5(7) no
C18 N2 C22 C21 -2.3(9) no
C18 N2 C22 C23 177.8(5) no
C22 N2 C18 C17 -179.3(5) no
C22 N2 C18 C19 0.3(9) no
O1 C2 C3 C4 -5.0(12) no
C1 C2 C3 C4 175.5(7) no
C2 C3 C4 O2 8.2(12) no
C2 C3 C4 C5 -171.6(6) no
O2 C4 C5 N1 10.2(8) no
O2 C4 C5 C6 -168.0(5) no
C3 C4 C5 N1 -170.0(6) no
C3 C4 C5 C6 11.8(10) no
N1 C5 C6 C7 0.3(10) no
C4 C5 C6 C7 178.4(5) no
C5 C6 C7 C8 0.4(10) no
C6 C7 C8 C9 -0.3(10) no
C7 C8 C9 N1 -0.6(10) no
C7 C8 C9 C10 -178.5(6) no
N1 C9 C10 O3 0.0(8) no
N1 C9 C10 C11 179.8(6) no
C8 C9 C10 O3 178.2(6) no
C8 C9 C10 C11 -2.1(10) no
O3 C10 C11 C12 5.1(12) no
C9 C10 C11 C12 -174.6(6) no
C10 C11 C12 O4 -3.6(13) no
C10 C11 C12 C13 177.5(7) no
O5 C15 C16 C17 -5.9(13) no
C14 C15 C16 C17 174.3(7) no
C15 C16 C17 O6 -1.0(12) no
C15 C16 C17 C18 177.5(7) no
O6 C17 C18 N2 2.2(9) no
O6 C17 C18 C19 -177.4(5) no
C16 C17 C18 N2 -176.4(6) no
C16 C17 C18 C19 4.0(10) no
N2 C18 C19 C20 1.5(10) no
C17 C18 C19 C20 -179.0(6) no
C18 C19 C20 C21 -1.4(10) no
C19 C20 C21 C22 -0.5(10) no
C20 C21 C22 N2 2.4(11) no
C20 C21 C22 C23 -177.7(6) no
N2 C22 C23 O7 5.9(8) no
N2 C22 C23 C24 -172.9(6) no
C21 C22 C23 O7 -174.0(6) no
C21 C22 C23 C24 7.2(10) no
O7 C23 C24 C25 -7.4(12) no
C22 C23 C24 C25 171.2(6) no
C23 C24 C25 O8 3.4(12) no
C23 C24 C25 C26 -176.8(7) no
